data_7040374
loop_
_publ_author_name
'Mandal, Dipendu'
'Man, Wing Y.'
'Rosair, Georgina M.'
'Welch, Alan J.'

_publ_section_title
;
 Steric versus electronic factors in metallacarborane isomerisation:
 nickelacarboranes with 3,1,2-, 4,1,2- and 2,1,8-NiC2B9 architectures and
 pendant carborane groups, derived from 1,1'-bis(o-carborane).
;
_journal_issue 38
_journal_name_full 'Dalton transactions (Cambridge, England : 2003)'
_journal_page_first 15013
_journal_page_last 15025
_journal_paper_doi 10.1039/c6dt02855a
_journal_volume 45
_journal_year 2016
_chemical_formula_moiety 'C10 H39 B19 Ni P2 0.75(C H2 Cl2)'
_chemical_formula_sum 'C10.75 H40.5 B19 Cl1.5 Ni P2'
_chemical_formula_weight 549.14
_space_group_crystal_system monoclinic
_space_group_IT_number 14
_space_group_name_Hall '-P 2yn'
_space_group_name_H-M_alt 'P 1 21/n 1'
_symmetry_space_group_name_Hall '-P 2yn'
_symmetry_space_group_name_H-M 'P 1 21/n 1'
_atom_sites_solution_hydrogens mixed
_atom_sites_solution_primary direct
_audit_creation_date 2015-04-23
_audit_creation_method
;
Olex2 1.2
(compiled 2015.01.26 svn.r3150 for OlexSys, GUI svn.r4998)
;
_audit_update_record
;
2016-07-19 deposited with the CCDC.
2016-08-18 downloaded from the CCDC.
;
_cell_angle_alpha 90
_cell_angle_beta 116.545(3)
_cell_angle_gamma 90
_cell_formula_units_Z 4
_cell_length_a 10.3294(7)
_cell_length_b 29.295(2)
_cell_length_c 10.5038(7)
_cell_measurement_reflns_used 8849
_cell_measurement_temperature 100.0(2)
_cell_measurement_theta_max 27.399
_cell_measurement_theta_min 2.276
_cell_volume 2843.4(3)
_computing_cell_refinement 'SAINT v7.68A (Bruker, 2009)'
_computing_data_reduction 'SAINT v7.68A (Bruker, 2009)'
_computing_molecular_graphics 'Olex2 (Dolomanov et al., 2009)'
_computing_publication_material 'Olex2 (Dolomanov et al., 2009)'
_computing_structure_refinement 'XL (Sheldrick, 2008)'
_computing_structure_solution 'ShelXS (Sheldrick, 2008)'
_diffrn_ambient_temperature 100.0(2)
_diffrn_measured_fraction_theta_full 0.999
_diffrn_measured_fraction_theta_max 0.994
_diffrn_measurement_device_type 'Bruker APEX-II CCD'
_diffrn_measurement_method '\f and \w scans'
_diffrn_radiation_monochromator graphite
_diffrn_radiation_type MoK\a
_diffrn_radiation_wavelength 0.71073
_diffrn_reflns_av_R_equivalents 0.0575
_diffrn_reflns_av_unetI/netI 0.0427
_diffrn_reflns_Laue_measured_fraction_full 0.999
_diffrn_reflns_Laue_measured_fraction_max 0.994
_diffrn_reflns_limit_h_max 13
_diffrn_reflns_limit_h_min -13
_diffrn_reflns_limit_k_max 38
_diffrn_reflns_limit_k_min -38
_diffrn_reflns_limit_l_max 13
_diffrn_reflns_limit_l_min -13
_diffrn_reflns_number 48075
_diffrn_reflns_point_group_measured_fraction_full 0.999
_diffrn_reflns_point_group_measured_fraction_max 0.994
_diffrn_reflns_theta_full 26.000
_diffrn_reflns_theta_max 27.764
_diffrn_reflns_theta_min 2.299
_diffrn_standards_number 0
_exptl_absorpt_coefficient_mu 0.940
_exptl_absorpt_correction_T_max 0.7456
_exptl_absorpt_correction_T_min 0.6806
_exptl_absorpt_correction_type multi-scan
_exptl_absorpt_process_details
;
SADABS-2008/1 (Bruker,2008) was used for absorption correction.
wR2(int) was 0.0658 before and 0.0570 after correction.
The Ratio of minimum to maximum transmission is 0.9128.
The \l/2 correction factor is 0.0015.
;
_exptl_crystal_colour green
_exptl_crystal_colour_primary green
_exptl_crystal_density_diffrn 1.134
_exptl_crystal_description NEEDLE
_exptl_crystal_F_000 1134
_exptl_crystal_size_max 0.42
_exptl_crystal_size_mid 0.16
_exptl_crystal_size_min 0.12
_refine_diff_density_max 0.349
_refine_diff_density_min -0.304
_refine_diff_density_rms 0.064
_refine_ls_extinction_method none
_refine_ls_goodness_of_fit_ref 1.072
_refine_ls_hydrogen_treatment mixed
_refine_ls_matrix_type full
_refine_ls_number_parameters 359
_refine_ls_number_reflns 6682
_refine_ls_number_restraints 0
_refine_ls_restrained_S_all 1.072
_refine_ls_R_factor_all 0.0475
_refine_ls_R_factor_gt 0.0348
_refine_ls_shift/su_max 0.001
_refine_ls_shift/su_mean 0.000
_refine_ls_structure_factor_coef Fsqd
_refine_ls_weighting_details 'w=1/[\s^2^(Fo^2^)+(0.0464P)^2^+0.0344P] where P=(Fo^2^+2Fc^2^)/3'
_refine_ls_weighting_scheme calc
_refine_ls_wR_factor_gt 0.0847
_refine_ls_wR_factor_ref 0.0894
_reflns_Friedel_coverage 0.000
_reflns_number_gt 5260
_reflns_number_total 6682
_reflns_threshold_expression 'I > 2\s(I)'
_cod_data_source_file c6dt02855a2.cif
_cod_data_source_block 5112
_cod_depositor_comments 'Adding full bibliography for 7040371--7040379.cif.'
_cod_original_cell_volume 2843.4(4)
_cod_original_formula_sum 'C10.75 H40.50 B19 Cl1.50 Ni P2'
_cod_database_code 7040374
_publcif_datablock.id {7bc12644-1137-4971-af4d-ffc4e7335faf}

_shelxl_version_number 2014/6
_shelx_space_group_comment
;
The symmetry employed for this shelxl refinement is uniquely defined
by the following loop, which should always be used as a source of
symmetry information in preference to the above space-group names.
They are only intended as comments.
;
_shelx_estimated_absorpt_t_max 0.896
_shelx_estimated_absorpt_t_min 0.694
_olex2_refinement_description
;
1. Fixed Uiso
 At 1.2 times of:
  All B(H) groups, All C(H) groups
 At 1.5 times of:
  All C(H,H,H) groups
2. Shared sites
{B2, C2}
{B4, C4}
3. Uiso/Uaniso restraints and constraints
Uanis(B2) = Uanis(C2)
Uanis(B4) = Uanis(C4)
4. Others
 Sof(C4)=Sof(B2)=1-FVAR(1)
 Sof(C2)=Sof(B4)=FVAR(1)
5.a Idealised Me refined as rotating group:
 C11(H11A,H11B,H11C), C12(H12A,H12B,H12C), C13(H13A,H13B,H13C), C21(H21A,H21B,
 H21C), C22(H22A,H22B,H22C), C23(H23A,H23B,H23C)
;
_olex2_submission_special_instructions 'No special instructions were received'

loop_
_space_group_symop_operation_xyz
'x, y, z'
'-x+1/2, y+1/2, -z+1/2'
'-x, -y, -z'
'x-1/2, -y-1/2, z-1/2'

loop_
_atom_site_label
_atom_site_type_symbol
_atom_site_fract_x
_atom_site_fract_y
_atom_site_fract_z
_atom_site_U_iso_or_equiv
_atom_site_adp_type
_atom_site_occupancy
_atom_site_site_symmetry_order
_atom_site_calc_flag
_atom_site_refinement_flags_posn
_atom_site_refinement_flags_occupancy
_atom_site_disorder_assembly
_atom_site_disorder_group
C1 C 0.96177(19) 0.14916(6) 0.78659(18) 0.0147(4) Uani 1 1 d . . . .
P1 P 0.69653(5) 0.19275(2) 0.94264(5) 0.01877(12) Uani 1 1 d . . . .
C2 C 0.8275(2) 0.12178(7) 0.6632(2) 0.0192(5) Uani 0.51(2) 1 d . P A 1
P2 P 0.57537(5) 0.10173(2) 0.74533(5) 0.01840(12) Uani 1 1 d . . . .
Ni3 Ni 0.73215(2) 0.15692(2) 0.77580(2) 0.01435(8) Uani 1 1 d . . . .
B4 B 0.8992(2) 0.20096(7) 0.7846(2) 0.0188(5) Uani 0.51(2) 1 d . P A 1
B5 B 1.0312(2) 0.18964(7) 0.7196(2) 0.0176(4) Uani 1 1 d . . . .
H5 H 1.141(2) 0.2003(6) 0.783(2) 0.021 Uiso 1 1 d R . . .
B6 B 0.9807(2) 0.13643(7) 0.6363(2) 0.0169(4) Uani 1 1 d . . . .
H6 H 1.060(2) 0.1103(6) 0.646(2) 0.020 Uiso 1 1 d R . . .
B7 B 0.6755(2) 0.15778(7) 0.5575(2) 0.0170(4) Uani 1 1 d . . . .
H7 H 0.565(2) 0.1433(6) 0.490(2) 0.020 Uiso 1 1 d R . . .
B8 B 0.7264(2) 0.21170(7) 0.6402(2) 0.0172(4) Uani 1 1 d . . . .
H8 H 0.656(2) 0.2418(6) 0.642(2) 0.021 Uiso 1 1 d R . . .
B9 B 0.8864(2) 0.22869(7) 0.6298(2) 0.0189(4) Uani 1 1 d . . . .
H9 H 0.916(2) 0.2662(7) 0.637(2) 0.023 Uiso 1 1 d R . B 1
B10 B 0.9326(2) 0.18630(7) 0.5335(2) 0.0190(4) Uani 1 1 d . . . .
H10 H 0.984(2) 0.1939(6) 0.468(2) 0.023 Uiso 1 1 d R . . .
B11 B 0.8025(2) 0.14148(8) 0.4958(2) 0.0185(4) Uani 1 1 d . . . .
H11 H 0.773(2) 0.1188(6) 0.405(2) 0.022 Uiso 1 1 d R . . .
C11 C 0.5052(2) 0.20383(6) 0.8859(2) 0.0227(4) Uani 1 1 d . . . .
H11A H 0.4628 0.2177 0.7909 0.034 Uiso 1 1 calc GR . . .
H11B H 0.4943 0.2247 0.9533 0.034 Uiso 1 1 calc GR . . .
H11C H 0.4555 0.1751 0.8828 0.034 Uiso 1 1 calc GR . . .
B12 B 0.7487(2) 0.19977(7) 0.4844(2) 0.0185(4) Uani 1 1 d . . . .
H12 H 0.685(2) 0.2161(6) 0.383(2) 0.022 Uiso 1 1 d R . . .
C12 C 0.7536(2) 0.16870(7) 1.1203(2) 0.0273(5) Uani 1 1 d . . . .
H12A H 0.7244 0.1366 1.1120 0.041 Uiso 1 1 calc GR . . .
H12B H 0.7080 0.1857 1.1698 0.041 Uiso 1 1 calc GR . . .
H12C H 0.8591 0.1709 1.1743 0.041 Uiso 1 1 calc GR . . .
C13 C 0.7684(2) 0.25040(7) 0.9843(2) 0.0275(5) Uani 1 1 d . . . .
H13A H 0.8744 0.2493 1.0311 0.041 Uiso 1 1 calc GR . . .
H13B H 0.7344 0.2649 1.0480 0.041 Uiso 1 1 calc GR . . .
H13C H 0.7352 0.2682 0.8962 0.041 Uiso 1 1 calc GR . . .
C21 C 0.3891(2) 0.11861(7) 0.6290(2) 0.0240(4) Uani 1 1 d . . . .
H21A H 0.3643 0.1457 0.6681 0.036 Uiso 1 1 calc GR . . .
H21B H 0.3235 0.0936 0.6224 0.036 Uiso 1 1 calc GR . . .
H21C H 0.3797 0.1256 0.5339 0.036 Uiso 1 1 calc GR . . .
C22 C 0.5638(2) 0.07662(7) 0.8986(2) 0.0252(4) Uani 1 1 d . . . .
H22A H 0.6589 0.0648 0.9652 0.038 Uiso 1 1 calc GR . . .
H22B H 0.4933 0.0516 0.8669 0.038 Uiso 1 1 calc GR . . .
H22C H 0.5331 0.1000 0.9462 0.038 Uiso 1 1 calc GR . . .
C23 C 0.5918(2) 0.05005(6) 0.6580(2) 0.0272(5) Uani 1 1 d . . . .
H23A H 0.5920 0.0580 0.5675 0.041 Uiso 1 1 calc GR . . .
H23B H 0.5099 0.0298 0.6402 0.041 Uiso 1 1 calc GR . . .
H23C H 0.6824 0.0345 0.7194 0.041 Uiso 1 1 calc GR . . .
C1' C 1.06499(18) 0.12536(6) 0.92510(18) 0.0143(4) Uani 1 1 d . . . .
C2' C 1.2126(2) 0.15293(6) 1.04001(19) 0.0164(4) Uani 1 1 d . . . .
H2' H 1.222(2) 0.1817(7) 1.010(2) 0.020 Uiso 1 1 d R . . .
B3' B 1.0733(2) 0.14586(7) 1.0835(2) 0.0177(4) Uani 1 1 d . . . .
H3' H 1.011(2) 0.1755(7) 1.075(2) 0.021 Uiso 1 1 d R . . .
B4' B 1.0047(2) 0.09064(7) 1.0184(2) 0.0184(4) Uani 1 1 d . . . .
H4' H 0.890(2) 0.0847(6) 0.975(2) 0.022 Uiso 1 1 d R . . .
B5' B 1.1039(2) 0.06824(7) 0.9302(2) 0.0184(4) Uani 1 1 d . . . .
H5' H 1.058(2) 0.0475(7) 0.838(2) 0.022 Uiso 1 1 d R . . .
B6' B 1.2358(2) 0.10973(7) 0.9435(2) 0.0174(4) Uani 1 1 d . . . .
H6' H 1.261(2) 0.1188(6) 0.857(2) 0.021 Uiso 1 1 d R . . .
B7' B 1.2571(2) 0.14027(8) 1.2119(2) 0.0201(4) Uani 1 1 d . . . .
H7' H 1.302(2) 0.1680(7) 1.294(2) 0.024 Uiso 1 1 d R . . .
B8' B 1.1259(2) 0.09883(8) 1.2015(2) 0.0206(5) Uani 1 1 d . . . .
H8' H 1.087(2) 0.0974(6) 1.281(2) 0.025 Uiso 1 1 d R . . .
B9' B 1.1455(2) 0.05064(8) 1.1074(2) 0.0214(5) Uani 1 1 d . . . .
H9' H 1.120(2) 0.0161(7) 1.129(2) 0.026 Uiso 1 1 d R . . .
B10' B 1.2885(2) 0.06255(7) 1.0596(2) 0.0214(5) Uani 1 1 d . . . .
H10' H 1.349(2) 0.0351(7) 1.040(2) 0.026 Uiso 1 1 d R . . .
B11' B 1.3567(2) 0.11792(8) 1.1257(2) 0.0203(5) Uani 1 1 d . . . .
H11' H 1.459(2) 0.1307(7) 1.150(2) 0.024 Uiso 1 1 d R . . .
B12' B 1.3016(2) 0.08100(8) 1.2266(2) 0.0227(5) Uani 1 1 d . . . .
H12' H 1.383(2) 0.0669(7) 1.324(2) 0.027 Uiso 1 1 d R . . .
C4 C 0.8992(2) 0.20096(7) 0.7846(2) 0.0188(5) Uani 0.49(2) 1 d . P A 2
H4 H 0.944(2) 0.2187(6) 0.877(2) 0.023 Uiso 1 1 d R . . .
B2 B 0.8275(2) 0.12178(7) 0.6632(2) 0.0192(5) Uani 0.49(2) 1 d . P A 2
H2 H 0.826(2) 0.0875(7) 0.678(2) 0.023 Uiso 1 1 d R . . .

loop_
_atom_site_aniso_label
_atom_site_aniso_U_11
_atom_site_aniso_U_22
_atom_site_aniso_U_33
_atom_site_aniso_U_23
_atom_site_aniso_U_13
_atom_site_aniso_U_12
C1 0.0148(9) 0.0158(9) 0.0158(9) 0.0005(7) 0.0089(8) 0.0000(7)
P1 0.0182(2) 0.0246(3) 0.0166(2) -0.0037(2) 0.0105(2) -0.0016(2)
C2 0.0183(10) 0.0263(12) 0.0146(10) 0.0008(8) 0.0088(8) -0.0002(8)
P2 0.0170(2) 0.0157(3) 0.0246(3) 0.0019(2) 0.0111(2) 0.00000(19)
Ni3 0.01479(13) 0.01640(14) 0.01345(13) 0.00112(9) 0.00774(10) -0.00015(9)
B4 0.0163(10) 0.0249(11) 0.0167(10) 0.0072(8) 0.0087(8) 0.0016(8)
B5 0.0212(11) 0.0164(11) 0.0191(11) 0.0004(8) 0.0125(9) -0.0024(9)
B6 0.0196(11) 0.0181(11) 0.0174(10) -0.0015(8) 0.0122(9) -0.0001(9)
B7 0.0170(11) 0.0184(11) 0.0154(10) 0.0031(8) 0.0071(9) 0.0023(8)
B8 0.0193(11) 0.0186(11) 0.0155(10) 0.0025(8) 0.0094(9) 0.0021(9)
B9 0.0229(11) 0.0175(11) 0.0204(11) 0.0019(9) 0.0133(9) 0.0011(9)
B10 0.0235(11) 0.0183(11) 0.0193(11) 0.0015(9) 0.0133(9) -0.0003(9)
B11 0.0225(11) 0.0192(11) 0.0163(11) 0.0001(9) 0.0109(9) 0.0005(9)
C11 0.0225(10) 0.0211(10) 0.0292(11) -0.0061(8) 0.0157(9) -0.0009(8)
B12 0.0214(11) 0.0200(11) 0.0163(11) 0.0045(9) 0.0103(9) 0.0037(9)
C12 0.0278(11) 0.0391(12) 0.0189(10) -0.0024(9) 0.0140(9) -0.0005(9)
C13 0.0281(11) 0.0322(12) 0.0273(11) -0.0114(9) 0.0169(9) -0.0072(9)
C21 0.0174(10) 0.0271(11) 0.0266(11) -0.0021(9) 0.0090(9) -0.0010(8)
C22 0.0239(11) 0.0235(11) 0.0333(12) 0.0062(9) 0.0174(9) 0.0018(8)
C23 0.0327(12) 0.0165(10) 0.0406(12) -0.0010(9) 0.0238(10) -0.0019(8)
C1' 0.0139(9) 0.0121(9) 0.0176(9) -0.0006(7) 0.0077(7) -0.0026(7)
C2' 0.0161(9) 0.0134(9) 0.0177(9) 0.0002(7) 0.0058(8) -0.0012(7)
B3' 0.0182(11) 0.0213(11) 0.0132(10) 0.0007(8) 0.0067(9) 0.0016(9)
B4' 0.0184(11) 0.0173(11) 0.0200(11) 0.0035(8) 0.0090(9) -0.0002(8)
B5' 0.0212(11) 0.0122(10) 0.0221(11) 0.0000(9) 0.0101(9) 0.0011(8)
B6' 0.0148(10) 0.0160(10) 0.0228(11) 0.0004(8) 0.0098(9) 0.0017(8)
B7' 0.0194(11) 0.0207(11) 0.0168(11) 0.0010(9) 0.0050(9) 0.0026(9)
B8' 0.0191(11) 0.0229(12) 0.0179(11) 0.0048(9) 0.0065(9) 0.0034(9)
B9' 0.0199(11) 0.0164(11) 0.0258(12) 0.0051(9) 0.0082(10) 0.0000(9)
B10' 0.0198(11) 0.0161(11) 0.0270(12) 0.0003(9) 0.0094(10) 0.0020(9)
B11' 0.0159(11) 0.0199(12) 0.0232(11) 0.0016(9) 0.0069(9) -0.0003(9)
B12' 0.0225(12) 0.0210(12) 0.0240(12) 0.0033(9) 0.0097(10) 0.0025(9)
C4 0.0163(10) 0.0249(11) 0.0167(10) 0.0072(8) 0.0087(8) 0.0016(8)
B2 0.0183(10) 0.0263(12) 0.0146(10) 0.0008(8) 0.0088(8) -0.0002(8)

loop_
_atom_type_symbol
_atom_type_description
_atom_type_scat_dispersion_real
_atom_type_scat_dispersion_imag
_atom_type_scat_source
C C 0.0033 0.0016 'International Tables Vol C Tables 4.2.6.8 and 6.1.1.4'
H H 0.0000 0.0000 'International Tables Vol C Tables 4.2.6.8 and 6.1.1.4'
B B 0.0013 0.0007 'International Tables Vol C Tables 4.2.6.8 and 6.1.1.4'
Ni Ni 0.3393 1.1124 'International Tables Vol C Tables 4.2.6.8 and 6.1.1.4'
P P 0.1023 0.0942 'International Tables Vol C Tables 4.2.6.8 and 6.1.1.4'

loop_
_geom_angle_atom_site_label_1
_geom_angle_atom_site_label_2
_geom_angle_atom_site_label_3
_geom_angle
C2 C1 Ni3 61.51(8)
C2 C1 B4 104.76(14)
C2 C1 B5 112.52(14)
C2 C1 B6 64.30(11)
B4 C1 Ni3 61.66(8)
B4 C1 B5 65.53(11)
B4 C1 B6 113.19(14)
B5 C1 Ni3 121.45(11)
B5 C1 B6 61.71(11)
B6 C1 Ni3 120.49(11)
C1' C1 C2 121.06(15)
C1' C1 Ni3 110.53(10)
C1' C1 B4 122.27(15)
C1' C1 B5 117.93(15)
C1' C1 B6 117.20(14)
C1' C1 C4 122.27(15)
C1' C1 B2 121.06(15)
C4 C1 Ni3 61.66(8)
C4 C1 B5 65.53(11)
C4 C1 B6 113.19(14)
B2 C1 Ni3 61.51(8)
B2 C1 B5 112.52(14)
B2 C1 B6 64.30(11)
B2 C1 C4 104.76(14)
C11 P1 Ni3 111.47(6)
C11 P1 C12 102.18(9)
C12 P1 Ni3 122.29(7)
C13 P1 Ni3 115.92(6)
C13 P1 C11 100.37(9)
C13 P1 C12 101.64(10)
C1 C2 Ni3 76.01(10)
C1 C2 B6 60.33(11)
C1 C2 B7 113.59(16)
C1 C2 B11 109.15(15)
C1 C2 H2 115.5(11)
Ni3 C2 H2 110.9(11)
B6 C2 Ni3 129.86(13)
B6 C2 B7 110.67(14)
B6 C2 H2 109.5(11)
B7 C2 Ni3 64.16(9)
B7 C2 H2 127.2(11)
B11 C2 Ni3 120.21(13)
B11 C2 B6 60.38(11)
B11 C2 B7 59.58(11)
B11 C2 H2 118.0(11)
C21 P2 Ni3 112.56(7)
C22 P2 Ni3 120.06(7)
C22 P2 C21 103.61(9)
C23 P2 Ni3 117.09(6)
C23 P2 C21 101.30(10)
C23 P2 C22 99.63(9)
P1 Ni3 C1 122.23(5)
C2 Ni3 C1 42.48(7)
C2 Ni3 P1 163.56(6)
C2 Ni3 P2 93.29(6)
C2 Ni3 B4 75.35(8)
C2 Ni3 B8 82.72(8)
P2 Ni3 C1 126.81(5)
P2 Ni3 P1 95.247(19)
B4 Ni3 C1 43.00(7)
B4 Ni3 P1 95.58(6)
B4 Ni3 P2 168.62(6)
B4 Ni3 B8 49.47(8)
B7 Ni3 C1 80.53(7)
B7 Ni3 P1 142.83(6)
B7 Ni3 C2 50.70(8)
B7 Ni3 P2 91.27(6)
B7 Ni3 B4 82.21(8)
B7 Ni3 B8 49.37(8)
B7 Ni3 C4 82.21(8)
B7 Ni3 B2 50.70(8)
B8 Ni3 C1 80.20(7)
B8 Ni3 P1 102.00(6)
B8 Ni3 P2 130.96(6)
C4 Ni3 C1 43.00(7)
C4 Ni3 P1 95.58(6)
C4 Ni3 P2 168.62(6)
C4 Ni3 B8 49.47(8)
B2 Ni3 C1 42.48(7)
B2 Ni3 P1 163.56(6)
B2 Ni3 P2 93.29(6)
B2 Ni3 B8 82.72(8)
B2 Ni3 C4 75.35(8)
C1 B4 Ni3 75.34(10)
C1 B4 B5 58.52(11)
C1 B4 B8 114.36(15)
C1 B4 B9 107.66(14)
C1 B4 H4 116.9(11)
Ni3 B4 H4 111.2(10)
B5 B4 Ni3 127.42(13)
B5 B4 H4 111.3(11)
B8 B4 Ni3 65.42(9)
B8 B4 B5 110.45(14)
B8 B4 H4 125.4(11)
B9 B4 Ni3 120.90(13)
B9 B4 B5 59.77(11)
B9 B4 B8 60.05(11)
B9 B4 H4 117.7(11)
C1 B5 B4 55.96(10)
C1 B5 H5 118.2(10)
C1 B5 B6 59.77(11)
C1 B5 B9 104.93(14)
C1 B5 B10 106.30(15)
C1 B5 C4 55.96(10)
B4 B5 H5 118.6(10)
B6 B5 B4 104.20(14)
B6 B5 H5 124.5(10)
B6 B5 B9 108.38(16)
B6 B5 B10 59.95(12)
B6 B5 C4 104.20(14)
B9 B5 B4 59.01(11)
B9 B5 H5 123.1(10)
B9 B5 C4 59.01(11)
B10 B5 B4 105.67(15)
B10 B5 H5 129.2(10)
B10 B5 B9 60.99(12)
B10 B5 C4 105.67(15)
C4 B5 H5 118.6(10)
C1 B6 C2 55.37(10)
C1 B6 B5 58.52(11)
C1 B6 H6 117.4(10)
C1 B6 B10 105.57(14)
C1 B6 B11 104.15(13)
C1 B6 B2 55.37(10)
C2 B6 H6 120.1(10)
B5 B6 C2 102.94(14)
B5 B6 H6 122.3(10)
B5 B6 B10 60.25(12)
B5 B6 B11 107.95(15)
B5 B6 B2 102.94(14)
B10 B6 C2 105.77(15)
B10 B6 H6 129.3(10)
B10 B6 B11 61.04(12)
B10 B6 B2 105.77(15)
B11 B6 C2 59.18(11)
B11 B6 H6 126.1(10)
B11 B6 B2 59.18(11)
B2 B6 H6 120.1(10)
C2 B7 Ni3 65.14(9)
C2 B7 H7 121.7(10)
Ni3 B7 H7 113.2(9)
B8 B7 C2 103.58(15)
B8 B7 Ni3 66.25(9)
B8 B7 H7 130.2(10)
B8 B7 B11 108.37(15)
B8 B7 B12 60.36(12)
B8 B7 B2 103.58(15)
B11 B7 C2 58.89(11)
B11 B7 Ni3 120.48(13)
B11 B7 H7 112.0(9)
B11 B7 B12 60.17(11)
B11 B7 B2 58.89(11)
B12 B7 C2 104.33(14)
B12 B7 Ni3 120.88(13)
B12 B7 H7 119.7(10)
B12 B7 B2 104.33(14)
B2 B7 Ni3 65.14(9)
B2 B7 H7 121.7(10)
Ni3 B8 H8 113.3(9)
B4 B8 Ni3 65.10(9)
B4 B8 H8 121.6(10)
B4 B8 B12 104.77(14)
B7 B8 Ni3 64.38(9)
B7 B8 B4 103.04(14)
B7 B8 H8 130.0(9)
B7 B8 B9 107.56(14)
B7 B8 B12 60.44(12)
B7 B8 C4 103.04(14)
B9 B8 Ni3 120.25(13)
B9 B8 B4 59.65(11)
B9 B8 H8 113.6(9)
B9 B8 B12 59.60(11)
B9 B8 C4 59.65(11)
B12 B8 Ni3 119.28(13)
B12 B8 H8 120.5(9)
C4 B8 Ni3 65.10(9)
C4 B8 H8 121.6(10)
C4 B8 B12 104.77(14)
B4 B9 B5 61.22(11)
B4 B9 B8 60.31(11)
B4 B9 H9 118.4(10)
B4 B9 B10 105.69(15)
B4 B9 B12 105.96(15)
B5 B9 H9 116.8(10)
B5 B9 B10 58.80(12)
B8 B9 B5 111.87(14)
B8 B9 H9 119.7(9)
B8 B9 B10 109.26(15)
B10 B9 H9 125.3(9)
B12 B9 B5 108.06(15)
B12 B9 B8 60.51(12)
B12 B9 H9 127.6(10)
B12 B9 B10 59.75(12)
C4 B9 B5 61.22(11)
C4 B9 B8 60.31(11)
C4 B9 B10 105.69(15)
C4 B9 B12 105.96(15)
B5 B10 B9 60.20(12)
B5 B10 H10 119.9(10)
B5 B10 B11 106.96(14)
B5 B10 B12 108.92(14)
B6 B10 B5 59.80(12)
B6 B10 B9 107.64(14)
B6 B10 H10 119.2(10)
B6 B10 B11 60.22(12)
B6 B10 B12 109.64(14)
B9 B10 H10 123.7(10)
B11 B10 B9 105.61(14)
B11 B10 H10 123.5(10)
B12 B10 B9 59.40(12)
B12 B10 H10 123.0(10)
B12 B10 B11 59.95(12)
C2 B11 B6 60.44(11)
C2 B11 B7 61.52(11)
C2 B11 B10 104.98(15)
C2 B11 H11 122.5(10)
C2 B11 B12 106.49(14)
B6 B11 B10 58.74(12)
B6 B11 H11 117.0(10)
B6 B11 B12 108.12(15)
B7 B11 B6 112.33(14)
B7 B11 B10 109.07(15)
B7 B11 H11 121.9(10)
B7 B11 B12 60.42(11)
B10 B11 H11 121.7(10)
B12 B11 B10 59.57(12)
B12 B11 H11 124.8(10)
B2 B11 B6 60.44(11)
B2 B11 B7 61.52(11)
B2 B11 B10 104.98(15)
B2 B11 H11 122.5(10)
B2 B11 B12 106.49(14)
P1 C11 H11A 109.5
P1 C11 H11B 109.5
P1 C11 H11C 109.5
H11A C11 H11B 109.5
H11A C11 H11C 109.5
H11B C11 H11C 109.5
B7 B12 H12 122.8(10)
B8 B12 B7 59.21(11)
B8 B12 H12 123.0(10)
B9 B12 B7 106.82(14)
B9 B12 B8 59.89(12)
B9 B12 B10 60.85(12)
B9 B12 B11 107.14(15)
B9 B12 H12 122.5(10)
B10 B12 B7 108.98(15)
B10 B12 B8 109.66(15)
B10 B12 B11 60.48(12)
B10 B12 H12 119.0(10)
B11 B12 B7 59.41(11)
B11 B12 B8 106.85(14)
B11 B12 H12 121.6(10)
P1 C12 H12A 109.5
P1 C12 H12B 109.5
P1 C12 H12C 109.5
H12A C12 H12B 109.5
H12A C12 H12C 109.5
H12B C12 H12C 109.5
P1 C13 H13A 109.5
P1 C13 H13B 109.5
P1 C13 H13C 109.5
H13A C13 H13B 109.5
H13A C13 H13C 109.5
H13B C13 H13C 109.5
P2 C21 H21A 109.5
P2 C21 H21B 109.5
P2 C21 H21C 109.5
H21A C21 H21B 109.5
H21A C21 H21C 109.5
H21B C21 H21C 109.5
P2 C22 H22A 109.5
P2 C22 H22B 109.5
P2 C22 H22C 109.5
H22A C22 H22B 109.5
H22A C22 H22C 109.5
H22B C22 H22C 109.5
P2 C23 H23A 109.5
P2 C23 H23B 109.5
P2 C23 H23C 109.5
H23A C23 H23B 109.5
H23A C23 H23C 109.5
H23B C23 H23C 109.5
C1 C1' C2' 119.26(14)
C1 C1' B3' 117.90(14)
C1 C1' B4' 122.45(14)
C1 C1' B5' 121.78(15)
C1 C1' B6' 117.60(13)
C2' C1' B3' 60.07(11)
C2' C1' B4' 108.78(14)
C2' C1' B5' 108.87(14)
C2' C1' B6' 59.76(11)
B3' C1' B6' 111.69(14)
B4' C1' B3' 62.06(12)
B4' C1' B5' 62.80(11)
B4' C1' B6' 112.88(14)
B5' C1' B3' 113.41(14)
B5' C1' B6' 61.98(11)
C1' C2' H2' 113.4(12)
C1' C2' B3' 61.83(11)
C1' C2' B6' 62.39(11)
C1' C2' B7' 112.96(14)
C1' C2' B11' 113.10(14)
B3' C2' H2' 115.4(11)
B6' C2' H2' 114.6(12)
B6' C2' B3' 115.40(14)
B7' C2' H2' 122.9(12)
B7' C2' B3' 63.10(12)
B7' C2' B6' 115.37(15)
B7' C2' B11' 63.02(12)
B11' C2' H2' 122.4(12)
B11' C2' B3' 115.45(15)
B11' C2' B6' 62.85(12)
C1' B3' H3' 115.7(10)
C1' B3' B4' 58.33(11)
C1' B3' B7' 105.94(14)
C1' B3' B8' 105.69(15)
C2' B3' C1' 58.09(10)
C2' B3' H3' 115.6(10)
C2' B3' B4' 104.30(14)
C2' B3' B7' 58.14(11)
C2' B3' B8' 104.51(15)
B4' B3' H3' 126.0(10)
B4' B3' B7' 108.39(15)
B7' B3' H3' 122.9(11)
B8' B3' H3' 133.0(10)
B8' B3' B4' 60.32(12)
B8' B3' B7' 60.46(12)
C1' B4' B3' 59.61(11)
C1' B4' H4' 117.8(10)
C1' B4' B5' 58.73(11)
C1' B4' B8' 106.13(15)
C1' B4' B9' 105.77(14)
B3' B4' H4' 119.0(10)
B3' B4' B5' 108.14(14)
B3' B4' B8' 59.63(12)
B5' B4' H4' 119.9(10)
B8' B4' H4' 126.1(10)
B8' B4' B5' 108.66(15)
B9' B4' B3' 107.84(15)
B9' B4' H4' 127.2(10)
B9' B4' B5' 60.34(12)
B9' B4' B8' 60.30(12)
C1' B5' B4' 58.47(11)
C1' B5' H5' 122.0(10)
C1' B5' B6' 59.88(11)
C1' B5' B9' 104.92(14)
C1' B5' B10' 105.68(15)
B4' B5' H5' 124.0(10)
B4' B5' B9' 59.52(12)
B4' B5' B10' 107.72(15)
B6' B5' B4' 107.71(15)
B6' B5' H5' 118.5(10)
B6' B5' B9' 107.15(15)
B6' B5' B10' 59.09(12)
B9' B5' H5' 125.8(10)
B10' B5' H5' 122.0(10)
B10' B5' B9' 60.21(12)
C1' B6' B5' 58.14(11)
C1' B6' H6' 116.8(10)
C1' B6' B10' 105.46(14)
C1' B6' B11' 105.88(14)
C2' B6' C1' 57.86(10)
C2' B6' B5' 104.32(14)
C2' B6' H6' 117.8(10)
C2' B6' B10' 104.67(15)
C2' B6' B11' 58.40(12)
B5' B6' H6' 124.1(10)
B10' B6' B5' 60.54(12)
B10' B6' H6' 131.1(10)
B10' B6' B11' 60.54(12)
B11' B6' B5' 108.77(15)
B11' B6' H6' 123.8(10)
C2' B7' B3' 58.77(11)
C2' B7' H7' 118.7(10)
C2' B7' B8' 104.25(15)
C2' B7' B11' 58.60(12)
C2' B7' B12' 103.98(15)
B3' B7' H7' 116.9(10)
B3' B7' B8' 59.51(12)
B3' B7' B12' 107.53(16)
B8' B7' H7' 125.8(10)
B11' B7' B3' 108.24(15)
B11' B7' H7' 121.4(10)
B11' B7' B8' 108.37(16)
B11' B7' B12' 59.92(12)
B12' B7' H7' 129.5(10)
B12' B7' B8' 60.19(12)
B3' B8' B4' 60.05(12)
B3' B8' B7' 60.03(12)
B3' B8' H8' 118.0(10)
B3' B8' B9' 107.67(15)
B3' B8' B12' 107.71(15)
B4' B8' B7' 107.83(14)
B4' B8' H8' 120.5(11)
B4' B8' B9' 59.67(12)
B4' B8' B12' 107.28(15)
B7' B8' H8' 120.8(11)
B7' B8' B12' 59.89(12)
B9' B8' B7' 107.53(15)
B9' B8' H8' 125.0(10)
B9' B8' B12' 59.54(12)
B12' B8' H8' 125.3(11)
B4' B9' B5' 60.14(12)
B4' B9' B8' 60.04(12)
B4' B9' H9' 120.1(10)
B4' B9' B10' 107.91(15)
B4' B9' B12' 108.24(16)
B5' B9' H9' 120.8(10)
B5' B9' B10' 59.83(12)
B8' B9' B5' 108.29(15)
B8' B9' H9' 121.3(10)
B8' B9' B10' 108.19(15)
B10' B9' H9' 122.9(10)
B12' B9' B5' 108.02(15)
B12' B9' B8' 60.37(13)
B12' B9' H9' 123.1(10)
B12' B9' B10' 59.90(12)
B5' B10' B9' 59.96(12)
B5' B10' H10' 115.6(11)
B6' B10' B5' 60.37(12)
B6' B10' B9' 107.96(15)
B6' B10' H10' 118.1(10)
B6' B10' B11' 60.08(12)
B6' B10' B12' 107.91(15)
B9' B10' H10' 121.6(10)
B11' B10' B5' 108.27(15)
B11' B10' B9' 107.45(15)
B11' B10' H10' 125.6(10)
B11' B10' B12' 59.81(12)
B12' B10' B5' 107.84(15)
B12' B10' B9' 59.54(12)
B12' B10' H10' 127.7(11)
C2' B11' B6' 58.75(11)
C2' B11' B7' 58.38(12)
C2' B11' B10' 104.04(15)
C2' B11' H11' 117.8(11)
C2' B11' B12' 104.18(14)
B6' B11' B10' 59.38(12)
B6' B11' H11' 117.3(11)
B6' B11' B12' 107.59(15)
B7' B11' B6' 108.15(15)
B7' B11' B10' 108.47(15)
B7' B11' H11' 120.2(11)
B7' B11' B12' 60.40(12)
B10' B11' H11' 127.1(11)
B12' B11' B10' 60.11(12)
B12' B11' H11' 129.5(11)
B7' B12' B8' 59.92(12)
B7' B12' H12' 121.0(11)
B8' B12' H12' 123.9(10)
B9' B12' B7' 108.00(16)
B9' B12' B8' 60.10(12)
B9' B12' B10' 60.55(13)
B9' B12' B11' 108.46(16)
B9' B12' H12' 123.8(11)
B10' B12' B7' 107.86(15)
B10' B12' B8' 108.49(16)
B10' B12' H12' 120.5(10)
B11' B12' B7' 59.68(12)
B11' B12' B8' 107.97(15)
B11' B12' B10' 60.08(12)
B11' B12' H12' 118.8(11)
C1 C4 Ni3 75.34(10)
C1 C4 B5 58.52(11)
C1 C4 B8 114.36(15)
C1 C4 B9 107.66(14)
C1 C4 H4 116.9(11)
Ni3 C4 H4 111.2(10)
B5 C4 Ni3 127.42(13)
B5 C4 H4 111.3(11)
B8 C4 Ni3 65.42(9)
B8 C4 B5 110.45(14)
B8 C4 H4 125.4(11)
B9 C4 Ni3 120.90(13)
B9 C4 B5 59.77(11)
B9 C4 B8 60.05(11)
B9 C4 H4 117.7(11)
C1 B2 Ni3 76.01(10)
C1 B2 B6 60.33(11)
C1 B2 B7 113.59(16)
C1 B2 B11 109.15(15)
C1 B2 H2 115.5(11)
Ni3 B2 H2 110.9(11)
B6 B2 Ni3 129.86(13)
B6 B2 B7 110.67(14)
B6 B2 H2 109.5(11)
B7 B2 Ni3 64.16(9)
B7 B2 H2 127.2(11)
B11 B2 Ni3 120.21(13)
B11 B2 B6 60.38(11)
B11 B2 B7 59.58(11)
B11 B2 H2 118.0(11)

loop_
_geom_bond_atom_site_label_1
_geom_bond_atom_site_label_2
_geom_bond_distance
C1 C2 1.625(3)
C1 Ni3 2.3344(16)
C1 B4 1.646(3)
C1 B5 1.694(3)
C1 B6 1.716(2)
C1 C1' 1.534(2)
C1 C4 1.646(3)
C1 B2 1.625(3)
P1 Ni3 2.2101(5)
P1 C11 1.8199(18)
P1 C12 1.828(2)
P1 C13 1.818(2)
C2 Ni3 2.1145(19)
C2 B6 1.779(3)
C2 B7 1.803(3)
C2 B11 1.757(3)
C2 H2 1.02(2)
P2 Ni3 2.2080(5)
P2 C21 1.8269(19)
P2 C22 1.8220(19)
P2 C23 1.8167(19)
Ni3 B4 2.1238(19)
Ni3 B7 2.098(2)
Ni3 B8 2.129(2)
Ni3 C4 2.1238(19)
Ni3 B2 2.1145(19)
B4 B5 1.808(3)
B4 B8 1.780(3)
B4 B9 1.768(3)
B4 H4 1.02(2)
B5 H5 1.068(19)
B5 B6 1.749(3)
B5 B9 1.782(3)
B5 B10 1.757(3)
B5 C4 1.808(3)
B6 H6 1.095(19)
B6 B10 1.751(3)
B6 B11 1.778(3)
B6 B2 1.779(3)
B7 H7 1.120(19)
B7 B8 1.765(3)
B7 B11 1.769(3)
B7 B12 1.787(3)
B7 B2 1.803(3)
B8 H8 1.149(19)
B8 B9 1.775(3)
B8 B12 1.786(3)
B8 C4 1.780(3)
B9 H9 1.135(19)
B9 B10 1.796(3)
B9 B12 1.770(3)
B9 C4 1.768(3)
B10 H10 1.068(19)
B10 B11 1.793(3)
B10 B12 1.776(3)
B11 H11 1.091(19)
B11 B12 1.783(3)
B11 B2 1.757(3)
C11 H11A 0.9800
C11 H11B 0.9800
C11 H11C 0.9800
B12 H12 1.081(19)
C12 H12A 0.9800
C12 H12B 0.9800
C12 H12C 0.9800
C13 H13A 0.9800
C13 H13B 0.9800
C13 H13C 0.9800
C21 H21A 0.9800
C21 H21B 0.9800
C21 H21C 0.9800
C22 H22A 0.9800
C22 H22B 0.9800
C22 H22C 0.9800
C23 H23A 0.9800
C23 H23B 0.9800
C23 H23C 0.9800
C1' C2' 1.670(2)
C1' B3' 1.734(3)
C1' B4' 1.711(3)
C1' B5' 1.716(3)
C1' B6' 1.748(3)
C2' H2' 0.917(19)
C2' B3' 1.705(3)
C2' B6' 1.704(3)
C2' B7' 1.694(3)
C2' B11' 1.698(3)
B3' H3' 1.064(19)
B3' B4' 1.776(3)
B3' B7' 1.778(3)
B3' B8' 1.769(3)
B4' H4' 1.080(19)
B4' B5' 1.785(3)
B4' B8' 1.781(3)
B4' B9' 1.774(3)
B5' H5' 1.057(19)
B5' B6' 1.784(3)
B5' B9' 1.789(3)
B5' B10' 1.787(3)
B6' H6' 1.079(18)
B6' B10' 1.761(3)
B6' B11' 1.773(3)
B7' H7' 1.12(2)
B7' B8' 1.786(3)
B7' B11' 1.772(3)
B7' B12' 1.785(3)
B8' H8' 1.070(19)
B8' B9' 1.786(3)
B8' B12' 1.791(3)
B9' H9' 1.094(19)
B9' B10' 1.794(3)
B9' B12' 1.776(3)
B10' H10' 1.095(19)
B10' B11' 1.781(3)
B10' B12' 1.782(3)
B11' H11' 1.042(19)
B11' B12' 1.777(3)
B12' H12' 1.08(2)
C4 H4 1.02(2)
B2 H2 1.02(2)

loop_
_geom_torsion_atom_site_label_1
_geom_torsion_atom_site_label_2
_geom_torsion_atom_site_label_3
_geom_torsion_atom_site_label_4
_geom_torsion
C1 C2 B6 B5 -35.93(13)
C1 C2 B6 B10 -98.27(15)
C1 C2 B6 B11 -139.30(16)
C1 C2 B7 Ni3 -59.70(12)
C1 C2 B7 B8 -4.34(18)
C1 C2 B7 B11 99.13(16)
C1 C2 B7 B12 58.05(17)
C1 C2 B11 B6 36.86(14)
C1 C2 B11 B7 -106.70(16)
C1 C2 B11 B10 -2.84(19)
C1 C2 B11 B12 -64.97(18)
C1 B4 B5 B6 37.08(13)
C1 B4 B5 B9 140.23(16)
C1 B4 B5 B10 99.34(15)
C1 B4 B8 Ni3 59.16(11)
C1 B4 B8 B7 5.80(17)
C1 B4 B8 B9 -97.09(15)
C1 B4 B8 B12 -56.64(17)
C1 B4 B9 B5 -34.93(14)
C1 B4 B9 B8 108.43(16)
C1 B4 B9 B10 4.89(19)
C1 B4 B9 B12 67.24(17)
C1 B5 B6 C2 34.48(13)
C1 B5 B6 B10 135.44(15)
C1 B5 B6 B11 95.92(14)
C1 B5 B6 B2 34.48(13)
C1 B5 B9 B4 33.27(13)
C1 B5 B9 B8 -0.7(2)
C1 B5 B9 B10 -100.62(15)
C1 B5 B9 B12 -65.40(16)
C1 B5 B9 C4 33.27(13)
C1 B5 B10 B6 -39.17(13)
C1 B5 B10 B9 98.32(15)
C1 B5 B10 B11 -0.28(18)
C1 B5 B10 B12 63.05(18)
C1 B5 C4 Ni3 -32.61(14)
C1 B5 C4 B8 -106.73(16)
C1 B5 C4 B9 -140.23(16)
C1 B6 B10 B5 38.41(13)
C1 B6 B10 B9 0.44(19)
C1 B6 B10 B11 -97.81(14)
C1 B6 B10 B12 -62.58(18)
C1 B6 B11 C2 -33.60(13)
C1 B6 B11 B7 0.76(19)
C1 B6 B11 B10 100.19(15)
C1 B6 B11 B12 65.47(16)
C1 B6 B11 B2 -33.60(13)
C1 B6 B2 Ni3 33.07(15)
C1 B6 B2 B7 106.11(16)
C1 B6 B2 B11 139.30(16)
C1 C1' C2' B3' 107.24(16)
C1 C1' C2' B6' -106.75(16)
C1 C1' C2' B7' 145.58(15)
C1 C1' C2' B11' -145.21(15)
C1 C1' B3' C2' -109.47(16)
C1 C1' B3' B4' 113.99(16)
C1 C1' B3' B7' -143.93(15)
C1 C1' B3' B8' 152.96(15)
C1 C1' B4' B3' -106.88(18)
C1 C1' B4' B5' 112.01(18)
C1 C1' B4' B8' -145.63(16)
C1 C1' B4' B9' 151.39(16)
C1 C1' B5' B4' -113.04(17)
C1 C1' B5' B6' 106.73(17)
C1 C1' B5' B9' -151.84(15)
C1 C1' B5' B10' 145.50(15)
C1 C1' B6' C2' 109.49(17)
C1 C1' B6' B5' -113.26(17)
C1 C1' B6' B10' -152.67(15)
C1 C1' B6' B11' 144.20(15)
C2 C1 B4 Ni3 45.37(10)
C2 C1 B4 B5 -108.37(15)
C2 C1 B4 B8 -8.45(17)
C2 C1 B4 B9 -72.92(16)
C2 C1 B5 B4 96.57(16)
C2 C1 B5 B6 -40.86(15)
C2 C1 B5 B9 61.99(18)
C2 C1 B5 B10 -1.59(19)
C2 C1 B6 B5 137.88(16)
C2 C1 B6 B10 98.66(16)
C2 C1 B6 B11 35.28(14)
C2 C1 C1' C2' 172.65(14)
C2 C1 C1' B3' -117.86(17)
C2 C1 C1' B4' -44.8(2)
C2 C1 C1' B5' 31.1(2)
C2 C1 C1' B6' 103.66(17)
C2 B6 B10 B5 96.11(14)
C2 B6 B10 B9 58.14(18)
C2 B6 B10 B11 -40.11(13)
C2 B6 B10 B12 -4.88(19)
C2 B6 B11 B7 34.36(15)
C2 B6 B11 B10 133.79(15)
C2 B6 B11 B12 99.08(15)
C2 B7 B8 Ni3 -54.63(10)
C2 B7 B8 B4 -0.81(16)
C2 B7 B8 B9 61.10(17)
C2 B7 B8 B12 98.95(14)
C2 B7 B11 B6 -33.95(14)
C2 B7 B11 B10 -97.11(16)
C2 B7 B11 B12 -132.78(16)
C2 B7 B12 B8 -97.67(15)
C2 B7 B12 B9 -59.87(17)
C2 B7 B12 B10 4.40(19)
C2 B7 B12 B11 40.44(13)
C2 B11 B12 B7 -42.29(14)
C2 B11 B12 B8 -5.46(19)
C2 B11 B12 B9 57.47(17)
C2 B11 B12 B10 97.98(16)
Ni3 C1 C2 B6 154.42(12)
Ni3 C1 C2 B7 53.21(11)
Ni3 C1 C2 B11 117.54(14)
Ni3 C1 B4 B5 -153.74(12)
Ni3 C1 B4 B8 -53.81(11)
Ni3 C1 B4 B9 -118.28(14)
Ni3 C1 B5 B4 27.16(12)
Ni3 C1 B5 B6 -110.26(14)
Ni3 C1 B5 B9 -7.42(18)
Ni3 C1 B5 B10 -71.00(16)
Ni3 C1 B5 C4 27.16(12)
Ni3 C1 B6 C2 -26.13(12)
Ni3 C1 B6 B5 111.76(14)
Ni3 C1 B6 B10 72.53(16)
Ni3 C1 B6 B11 9.15(18)
Ni3 C1 B6 B2 -26.13(12)
Ni3 C1 C1' C2' -119.00(13)
Ni3 C1 C1' B3' -49.52(17)
Ni3 C1 C1' B4' 23.53(19)
Ni3 C1 C1' B5' 99.44(14)
Ni3 C1 C1' B6' 172.01(11)
Ni3 C1 C4 B5 -153.74(12)
Ni3 C1 C4 B8 -53.81(11)
Ni3 C1 C4 B9 -118.28(14)
Ni3 C1 B2 B6 154.42(12)
Ni3 C1 B2 B7 53.21(11)
Ni3 C1 B2 B11 117.54(14)
Ni3 C2 B6 C1 33.07(15)
Ni3 C2 B6 B5 -2.9(2)
Ni3 C2 B6 B10 -65.20(19)
Ni3 C2 B6 B11 -106.22(18)
Ni3 C2 B7 B8 55.35(10)
Ni3 C2 B7 B11 158.83(13)
Ni3 C2 B7 B12 117.74(13)
Ni3 C2 B11 B6 121.47(16)
Ni3 C2 B11 B7 -22.10(14)
Ni3 C2 B11 B10 81.76(16)
Ni3 C2 B11 B12 19.6(2)
Ni3 B4 B5 C1 -32.61(14)
Ni3 B4 B5 B6 4.5(2)
Ni3 B4 B5 B9 107.61(17)
Ni3 B4 B5 B10 66.73(18)
Ni3 B4 B8 B7 -53.36(10)
Ni3 B4 B8 B9 -156.26(13)
Ni3 B4 B8 B12 -115.80(13)
Ni3 B4 B9 B5 -118.10(16)
Ni3 B4 B9 B8 25.26(13)
Ni3 B4 B9 B10 -78.28(17)
Ni3 B4 B9 B12 -15.93(19)
Ni3 B7 B8 B4 53.82(10)
Ni3 B7 B8 B9 115.74(14)
Ni3 B7 B8 B12 153.58(13)
Ni3 B7 B8 C4 53.82(10)
Ni3 B7 B11 C2 22.35(14)
Ni3 B7 B11 B6 -11.6(2)
Ni3 B7 B11 B10 -74.76(17)
Ni3 B7 B11 B12 -110.43(16)
Ni3 B7 B11 B2 22.35(14)
Ni3 B7 B12 B8 -28.33(13)
Ni3 B7 B12 B9 9.47(19)
Ni3 B7 B12 B10 73.74(17)
Ni3 B7 B12 B11 109.77(16)
Ni3 B7 B2 C1 -59.70(12)
Ni3 B7 B2 B6 -125.33(14)
Ni3 B7 B2 B11 -158.83(13)
Ni3 B8 B9 B4 -25.01(13)
Ni3 B8 B9 B5 9.3(2)
Ni3 B8 B9 B10 72.49(18)
Ni3 B8 B9 B12 108.32(15)
Ni3 B8 B9 C4 -25.01(13)
Ni3 B8 B12 B7 27.38(13)
Ni3 B8 B12 B9 -109.92(16)
Ni3 B8 B12 B10 -73.52(18)
Ni3 B8 B12 B11 -9.5(2)
Ni3 B8 C4 C1 59.16(11)
Ni3 B8 C4 B5 122.87(14)
Ni3 B8 C4 B9 156.26(13)
B4 C1 C2 Ni3 -45.45(10)
B4 C1 C2 B6 108.97(14)
B4 C1 C2 B7 7.76(17)
B4 C1 C2 B11 72.09(16)
B4 C1 B5 B6 -137.42(15)
B4 C1 B5 B9 -34.58(14)
B4 C1 B5 B10 -98.16(15)
B4 C1 B6 C2 -95.82(16)
B4 C1 B6 B5 42.06(15)
B4 C1 B6 B10 2.84(19)
B4 C1 B6 B11 -60.54(18)
B4 C1 C1' C2' -50.3(2)
B4 C1 C1' B3' 19.2(2)
B4 C1 C1' B4' 92.2(2)
B4 C1 C1' B5' 168.16(15)
B4 C1 C1' B6' -119.28(17)
B4 B5 B6 C1 -35.33(12)
B4 B5 B6 C2 -0.85(18)
B4 B5 B6 B10 100.11(15)
B4 B5 B6 B11 60.59(16)
B4 B5 B9 B8 -33.96(14)
B4 B5 B9 B10 -133.89(15)
B4 B5 B9 B12 -98.68(15)
B4 B5 B10 B6 -97.59(15)
B4 B5 B10 B9 39.91(13)
B4 B5 B10 B11 -58.70(17)
B4 B5 B10 B12 4.63(19)
B4 B8 B9 B5 34.31(14)
B4 B8 B9 B10 97.50(16)
B4 B8 B9 B12 133.33(15)
B4 B8 B12 B7 96.82(15)
B4 B8 B12 B9 -40.48(14)
B4 B8 B12 B10 -4.09(19)
B4 B8 B12 B11 59.91(18)
B4 B9 B10 B5 -41.00(13)
B4 B9 B10 B6 -3.21(19)
B4 B9 B10 B11 59.90(18)
B4 B9 B10 B12 99.60(15)
B4 B9 B12 B7 3.60(18)
B4 B9 B12 B8 41.09(13)
B4 B9 B12 B10 -99.14(15)
B4 B9 B12 B11 -58.81(17)
B5 C1 C2 Ni3 -114.69(12)
B5 C1 C2 B6 39.74(14)
B5 C1 C2 B7 -61.48(18)
B5 C1 C2 B11 2.9(2)
B5 C1 B4 Ni3 153.74(12)
B5 C1 B4 B8 99.93(15)
B5 C1 B4 B9 35.46(14)
B5 C1 B6 C2 -137.88(16)
B5 C1 B6 B10 -39.23(14)
B5 C1 B6 B11 -102.60(16)
B5 C1 B6 B2 -137.88(16)
B5 C1 C1' C2' 27.0(2)
B5 C1 C1' B3' 96.50(17)
B5 C1 C1' B4' 169.55(15)
B5 C1 C1' B5' -114.54(17)
B5 C1 C1' B6' -42.0(2)
B5 C1 C4 Ni3 153.74(12)
B5 C1 C4 B8 99.93(15)
B5 C1 C4 B9 35.46(14)
B5 C1 B2 Ni3 -114.69(12)
B5 C1 B2 B6 39.74(14)
B5 C1 B2 B7 -61.48(18)
B5 C1 B2 B11 2.9(2)
B5 B4 B8 Ni3 122.87(14)
B5 B4 B8 B7 69.50(16)
B5 B4 B8 B9 -33.39(14)
B5 B4 B8 B12 7.07(19)
B5 B4 B9 B8 143.36(16)
B5 B4 B9 B10 39.81(14)
B5 B4 B9 B12 102.17(16)
B5 B6 B10 B9 -37.97(14)
B5 B6 B10 B11 -136.22(14)
B5 B6 B10 B12 -100.99(16)
B5 B6 B11 C2 -94.63(15)
B5 B6 B11 B7 -60.27(18)
B5 B6 B11 B10 39.15(13)
B5 B6 B11 B12 4.44(17)
B5 B6 B11 B2 -94.63(15)
B5 B6 B2 C1 -35.93(13)
B5 B6 B2 Ni3 -2.9(2)
B5 B6 B2 B7 70.17(17)
B5 B6 B2 B11 103.36(16)
B5 B9 B10 B6 37.79(14)
B5 B9 B10 B11 100.90(15)
B5 B9 B10 B12 140.60(15)
B5 B9 B12 B7 67.92(16)
B5 B9 B12 B8 105.40(15)
B5 B9 B12 B10 -34.83(13)
B5 B9 B12 B11 5.51(17)
B5 B9 C4 C1 -34.93(14)
B5 B9 C4 Ni3 -118.10(16)
B5 B9 C4 B8 -143.36(16)
B5 B10 B11 C2 1.85(18)
B5 B10 B11 B6 -38.70(13)
B5 B10 B11 B7 66.40(18)
B5 B10 B11 B12 102.42(15)
B5 B10 B11 B2 1.85(18)
B5 B10 B12 B7 -63.51(19)
B5 B10 B12 B8 -0.4(2)
B5 B10 B12 B9 35.61(14)
B5 B10 B12 B11 -99.09(16)
B6 C1 C2 Ni3 -154.42(12)
B6 C1 C2 B7 -101.21(15)
B6 C1 C2 B11 -36.88(14)
B6 C1 B4 Ni3 113.34(13)
B6 C1 B4 B5 -40.40(14)
B6 C1 B4 B8 59.53(18)
B6 C1 B4 B9 -4.9(2)
B6 C1 B5 B4 137.42(15)
B6 C1 B5 B9 102.84(16)
B6 C1 B5 B10 39.26(14)
B6 C1 B5 C4 137.42(15)
B6 C1 C1' C2' 97.71(18)
B6 C1 C1' B3' 167.19(14)
B6 C1 C1' B4' -119.76(17)
B6 C1 C1' B5' -43.8(2)
B6 C1 C1' B6' 28.7(2)
B6 C1 C4 Ni3 113.34(13)
B6 C1 C4 B5 -40.40(14)
B6 C1 C4 B8 59.53(18)
B6 C1 C4 B9 -4.9(2)
B6 C1 B2 Ni3 -154.42(12)
B6 C1 B2 B7 -101.21(15)
B6 C1 B2 B11 -36.88(14)
B6 C2 B7 Ni3 -125.33(14)
B6 C2 B7 B8 -69.98(17)
B6 C2 B7 B11 33.49(14)
B6 C2 B7 B12 -7.59(19)
B6 C2 B11 B7 -143.56(16)
B6 C2 B11 B10 -39.71(13)
B6 C2 B11 B12 -101.83(16)
B6 B5 B9 B4 95.85(15)
B6 B5 B9 B8 61.89(18)
B6 B5 B9 B10 -38.04(13)
B6 B5 B9 B12 -2.83(18)
B6 B5 B9 C4 95.85(15)
B6 B5 B10 B9 137.50(15)
B6 B5 B10 B11 38.89(13)
B6 B5 B10 B12 102.22(16)
B6 B5 C4 C1 37.08(13)
B6 B5 C4 Ni3 4.5(2)
B6 B5 C4 B8 -69.65(18)
B6 B5 C4 B9 -103.14(16)
B6 B10 B11 C2 40.54(13)
B6 B10 B11 B7 105.09(16)
B6 B10 B11 B12 141.12(15)
B6 B10 B11 B2 40.54(13)
B6 B10 B12 B7 0.2(2)
B6 B10 B12 B8 63.37(19)
B6 B10 B12 B9 99.36(16)
B6 B10 B12 B11 -35.34(14)
B6 B11 B12 B7 -105.90(15)
B6 B11 B12 B8 -69.07(17)
B6 B11 B12 B9 -6.14(17)
B6 B11 B12 B10 34.37(13)
B6 B11 B2 C1 36.86(14)
B6 B11 B2 Ni3 121.47(16)
B6 B11 B2 B7 143.56(16)
B7 C2 B6 C1 106.11(16)
B7 C2 B6 B5 70.17(17)
B7 C2 B6 B10 7.83(19)
B7 C2 B6 B11 -33.19(14)
B7 C2 B11 B6 143.56(16)
B7 C2 B11 B10 103.86(15)
B7 C2 B11 B12 41.74(14)
B7 B8 B9 B4 -95.11(15)
B7 B8 B9 B5 -60.80(19)
B7 B8 B9 B10 2.4(2)
B7 B8 B9 B12 38.22(14)
B7 B8 B9 C4 -95.11(15)
B7 B8 B12 B9 -137.30(15)
B7 B8 B12 B10 -100.91(16)
B7 B8 B12 B11 -36.92(14)
B7 B8 C4 C1 5.80(17)
B7 B8 C4 Ni3 -53.36(10)
B7 B8 C4 B5 69.50(16)
B7 B8 C4 B9 102.90(15)
B7 B11 B12 B8 36.83(14)
B7 B11 B12 B9 99.76(15)
B7 B11 B12 B10 140.27(16)
B7 B11 B2 C1 -106.70(16)
B7 B11 B2 Ni3 -22.10(14)
B7 B11 B2 B6 -143.56(16)
B8 B4 B5 C1 -106.73(16)
B8 B4 B5 B6 -69.65(18)
B8 B4 B5 B9 33.50(14)
B8 B4 B5 B10 -7.39(19)
B8 B4 B9 B5 -143.36(16)
B8 B4 B9 B10 -103.54(16)
B8 B4 B9 B12 -41.19(13)
B8 B7 B11 C2 95.08(16)
B8 B7 B11 B6 61.12(19)
B8 B7 B11 B10 -2.0(2)
B8 B7 B11 B12 -37.70(14)
B8 B7 B11 B2 95.08(16)
B8 B7 B12 B9 37.80(14)
B8 B7 B12 B10 102.07(16)
B8 B7 B12 B11 138.10(16)
B8 B7 B2 C1 -4.34(18)
B8 B7 B2 Ni3 55.35(10)
B8 B7 B2 B6 -69.98(17)
B8 B7 B2 B11 -103.47(15)
B8 B9 B10 B5 -104.46(16)
B8 B9 B10 B6 -66.67(19)
B8 B9 B10 B11 -3.56(19)
B8 B9 B10 B12 36.15(14)
B8 B9 B12 B7 -37.49(13)
B8 B9 B12 B10 -140.23(15)
B8 B9 B12 B11 -99.90(15)
B8 B9 C4 C1 108.43(16)
B8 B9 C4 Ni3 25.26(13)
B8 B9 C4 B5 143.36(16)
B9 B4 B5 C1 -140.23(16)
B9 B4 B5 B6 -103.14(16)
B9 B4 B5 B10 -40.89(14)
B9 B4 B8 Ni3 156.26(13)
B9 B4 B8 B7 102.90(15)
B9 B4 B8 B12 40.46(14)
B9 B5 B6 C1 -96.93(14)
B9 B5 B6 C2 -62.44(16)
B9 B5 B6 B10 38.51(13)
B9 B5 B6 B11 -1.01(17)
B9 B5 B6 B2 -62.44(16)
B9 B5 B10 B6 -137.50(15)
B9 B5 B10 B11 -98.60(15)
B9 B5 B10 B12 -35.28(14)
B9 B5 C4 C1 140.23(16)
B9 B5 C4 Ni3 107.61(17)
B9 B5 C4 B8 33.50(14)
B9 B8 B12 B7 137.30(16)
B9 B8 B12 B10 36.39(14)
B9 B8 B12 B11 100.38(16)
B9 B8 C4 C1 -97.09(15)
B9 B8 C4 Ni3 -156.26(13)
B9 B8 C4 B5 -33.39(14)
B9 B10 B11 C2 -61.14(17)
B9 B10 B11 B6 -101.69(15)
B9 B10 B11 B7 3.41(19)
B9 B10 B11 B12 39.44(13)
B9 B10 B11 B2 -61.14(17)
B9 B10 B12 B7 -99.12(16)
B9 B10 B12 B8 -35.99(14)
B9 B10 B12 B11 -134.70(14)
B10 B5 B6 C1 -135.44(15)
B10 B5 B6 C2 -100.95(15)
B10 B5 B6 B11 -39.52(13)
B10 B5 B6 B2 -100.95(15)
B10 B5 B9 B4 133.89(15)
B10 B5 B9 B8 99.93(16)
B10 B5 B9 B12 35.22(13)
B10 B5 B9 C4 133.89(15)
B10 B5 C4 C1 99.34(15)
B10 B5 C4 Ni3 66.73(18)
B10 B5 C4 B8 -7.39(19)
B10 B5 C4 B9 -40.89(14)
B10 B6 B11 C2 -133.79(15)
B10 B6 B11 B7 -99.43(16)
B10 B6 B11 B12 -34.71(13)
B10 B6 B11 B2 -133.79(15)
B10 B6 B2 C1 -98.27(15)
B10 B6 B2 Ni3 -65.20(19)
B10 B6 B2 B7 7.83(19)
B10 B6 B2 B11 41.02(14)
B10 B9 B12 B7 102.74(15)
B10 B9 B12 B8 140.23(15)
B10 B9 B12 B11 40.33(13)
B10 B9 C4 C1 4.89(19)
B10 B9 C4 Ni3 -78.28(17)
B10 B9 C4 B5 39.81(14)
B10 B9 C4 B8 -103.54(16)
B10 B11 B12 B7 -140.27(16)
B10 B11 B12 B8 -103.44(16)
B10 B11 B12 B9 -40.51(13)
B10 B11 B2 C1 -2.84(19)
B10 B11 B2 Ni3 81.76(16)
B10 B11 B2 B6 -39.71(13)
B10 B11 B2 B7 103.86(15)
B11 C2 B6 C1 139.30(16)
B11 C2 B6 B5 103.36(16)
B11 C2 B6 B10 41.02(14)
B11 C2 B7 Ni3 -158.83(13)
B11 C2 B7 B8 -103.47(15)
B11 C2 B7 B12 -41.09(14)
B11 B6 B10 B5 136.22(14)
B11 B6 B10 B9 98.25(15)
B11 B6 B10 B12 35.23(14)
B11 B6 B2 C1 -139.30(16)
B11 B6 B2 Ni3 -106.22(18)
B11 B6 B2 B7 -33.19(14)
B11 B7 B8 Ni3 -115.96(14)
B11 B7 B8 B4 -62.14(16)
B11 B7 B8 B9 -0.22(19)
B11 B7 B8 B12 37.62(14)
B11 B7 B8 C4 -62.14(16)
B11 B7 B12 B8 -138.10(16)
B11 B7 B12 B9 -100.30(16)
B11 B7 B12 B10 -36.03(14)
B11 B7 B2 C1 99.13(16)
B11 B7 B2 Ni3 158.83(13)
B11 B7 B2 B6 33.49(14)
B11 B10 B12 B7 35.58(14)
B11 B10 B12 B8 98.71(15)
B11 B10 B12 B9 134.70(14)
B12 B7 B8 Ni3 -153.58(13)
B12 B7 B8 B4 -99.76(14)
B12 B7 B8 B9 -37.84(14)
B12 B7 B8 C4 -99.76(14)
B12 B7 B11 C2 132.78(16)
B12 B7 B11 B6 98.83(17)
B12 B7 B11 B10 35.67(14)
B12 B7 B11 B2 132.78(16)
B12 B7 B2 C1 58.05(17)
B12 B7 B2 Ni3 117.74(13)
B12 B7 B2 B6 -7.59(19)
B12 B7 B2 B11 -41.09(14)
B12 B8 B9 B4 -133.33(15)
B12 B8 B9 B5 -99.02(17)
B12 B8 B9 B10 -35.83(14)
B12 B8 B9 C4 -133.33(15)
B12 B8 C4 C1 -56.64(17)
B12 B8 C4 Ni3 -115.80(13)
B12 B8 C4 B5 7.07(19)
B12 B8 C4 B9 40.46(14)
B12 B9 B10 B5 -140.60(15)
B12 B9 B10 B6 -102.81(16)
B12 B9 B10 B11 -39.70(13)
B12 B9 C4 C1 67.24(17)
B12 B9 C4 Ni3 -15.93(19)
B12 B9 C4 B5 102.17(16)
B12 B9 C4 B8 -41.19(13)
B12 B10 B11 C2 -100.58(15)
B12 B10 B11 B6 -141.12(15)
B12 B10 B11 B7 -36.03(14)
B12 B10 B11 B2 -100.58(15)
B12 B11 B2 C1 -64.97(18)
B12 B11 B2 Ni3 19.6(2)
B12 B11 B2 B6 -101.83(16)
B12 B11 B2 B7 41.74(14)
C1' C1 C2 Ni3 97.99(14)
C1' C1 C2 B6 -107.59(17)
C1' C1 C2 B7 151.20(14)
C1' C1 C2 B11 -144.47(15)
C1' C1 B4 Ni3 -97.51(14)
C1' C1 B4 B5 108.74(17)
C1' C1 B4 B8 -151.33(15)
C1' C1 B4 B9 144.20(15)
C1' C1 B5 B4 -115.00(17)
C1' C1 B5 B6 107.58(17)
C1' C1 B5 B9 -149.58(15)
C1' C1 B5 B10 146.84(15)
C1' C1 B5 C4 -115.00(17)
C1' C1 B6 C2 113.36(17)
C1' C1 B6 B5 -108.76(17)
C1' C1 B6 B10 -147.99(15)
C1' C1 B6 B11 148.64(15)
C1' C1 B6 B2 113.36(17)
C1' C1 C4 Ni3 -97.51(14)
C1' C1 C4 B5 108.74(17)
C1' C1 C4 B8 -151.33(15)
C1' C1 C4 B9 144.20(15)
C1' C1 B2 Ni3 97.99(14)
C1' C1 B2 B6 -107.59(17)
C1' C1 B2 B7 151.20(14)
C1' C1 B2 B11 -144.47(15)
C1' C2' B3' B4' 37.17(13)
C1' C2' B3' B7' 140.17(15)
C1' C2' B3' B8' 99.66(15)
C1' C2' B6' B5' -36.51(13)
C1' C2' B6' B10' -99.26(14)
C1' C2' B6' B11' -139.98(15)
C1' C2' B7' B3' -37.83(14)
C1' C2' B7' B8' 2.15(19)
C1' C2' B7' B11' 105.21(16)
C1' C2' B7' B12' 64.42(17)
C1' C2' B11' B6' 38.28(13)
C1' C2' B11' B7' -105.00(16)
C1' C2' B11' B10' -1.73(19)
C1' C2' B11' B12' -63.92(18)
C1' B3' B4' B5' 34.38(13)
C1' B3' B4' B8' 135.82(15)
C1' B3' B4' B9' 98.18(15)
C1' B3' B7' C2' 34.44(13)
C1' B3' B7' B8' -99.28(15)
C1' B3' B7' B11' 1.7(2)
C1' B3' B7' B12' -61.57(17)
C1' B3' B8' B4' -38.03(13)
C1' B3' B8' B7' 99.72(15)
C1' B3' B8' B9' -0.72(19)
C1' B3' B8' B12' 62.10(18)
C1' B4' B5' B6' 35.51(13)
C1' B4' B5' B9' 135.37(15)
C1' B4' B5' B10' 97.86(15)
C1' B4' B8' B3' 38.74(13)
C1' B4' B8' B7' 1.02(19)
C1' B4' B8' B9' -99.25(15)
C1' B4' B8' B12' -62.12(18)
C1' B4' B9' B5' -38.61(13)
C1' B4' B9' B8' 99.87(15)
C1' B4' B9' B10' -1.23(19)
C1' B4' B9' B12' 62.13(18)
C1' B5' B6' C2' 36.38(13)
C1' B5' B6' B10' 135.36(15)
C1' B5' B6' B11' 97.41(15)
C1' B5' B9' B4' 38.30(13)
C1' B5' B9' B8' 1.08(19)
C1' B5' B9' B10' -99.77(15)
C1' B5' B9' B12' -62.81(18)
C1' B5' B10' B6' -39.14(13)
C1' B5' B10' B9' 98.48(15)
C1' B5' B10' B11' -1.53(18)
C1' B5' B10' B12' 61.73(17)
C1' B6' B10' B5' 38.26(13)
C1' B6' B10' B9' 0.43(19)
C1' B6' B10' B11' -99.77(15)
C1' B6' B10' B12' -62.49(18)
C1' B6' B11' C2' -34.48(13)
C1' B6' B11' B7' -2.08(19)
C1' B6' B11' B10' 99.07(15)
C1' B6' B11' B12' 61.73(18)
C2' C1' B3' B4' -136.54(15)
C2' C1' B3' B7' -34.46(13)
C2' C1' B3' B8' -97.57(15)
C2' C1' B4' B3' 39.03(13)
C2' C1' B4' B5' -102.08(15)
C2' C1' B4' B8' 0.27(18)
C2' C1' B4' B9' -62.71(17)
C2' C1' B5' B4' 101.94(15)
C2' C1' B5' B6' -38.29(13)
C2' C1' B5' B9' 63.14(16)
C2' C1' B5' B10' 0.48(17)
C2' C1' B6' B5' 137.25(15)
C2' C1' B6' B10' 97.85(15)
C2' C1' B6' B11' 34.71(13)
C2' B3' B4' C1' -37.06(12)
C2' B3' B4' B5' -2.67(19)
C2' B3' B4' B8' 98.76(15)
C2' B3' B4' B9' 61.12(17)
C2' B3' B7' B8' -133.72(15)
C2' B3' B7' B11' -32.71(14)
C2' B3' B7' B12' -96.01(15)
C2' B3' B8' B4' -98.41(15)
C2' B3' B8' B7' 39.35(13)
C2' B3' B8' B9' -61.09(18)
C2' B3' B8' B12' 1.73(19)
C2' B6' B10' B5' 98.38(15)
C2' B6' B10' B9' 60.55(18)
C2' B6' B10' B11' -39.65(13)
C2' B6' B10' B12' -2.37(19)
C2' B6' B11' B7' 32.40(14)
C2' B6' B11' B10' 133.55(15)
C2' B6' B11' B12' 96.21(15)
C2' B7' B8' B3' -39.61(13)
C2' B7' B8' B4' -1.88(19)
C2' B7' B8' B9' 61.07(18)
C2' B7' B8' B12' 98.15(16)
C2' B7' B11' B6' -32.55(14)
C2' B7' B11' B10' -95.44(16)
C2' B7' B11' B12' -132.89(16)
C2' B7' B12' B8' -98.61(15)
C2' B7' B12' B9' -61.16(18)
C2' B7' B12' B10' 2.84(19)
C2' B7' B12' B11' 40.12(13)
C2' B11' B12' B7' -40.05(14)
C2' B11' B12' B8' -3.2(2)
C2' B11' B12' B9' 60.45(18)
C2' B11' B12' B10' 98.25(16)
B3' C1' C2' B6' 146.02(15)
B3' C1' C2' B7' 38.34(15)
B3' C1' C2' B11' 107.55(16)
B3' C1' B4' B5' -141.11(15)
B3' C1' B4' B8' -38.75(14)
B3' C1' B4' B9' -101.74(16)
B3' C1' B5' B4' 37.19(15)
B3' C1' B5' B6' -103.05(16)
B3' C1' B5' B9' -1.62(19)
B3' C1' B5' B10' -64.28(17)
B3' C1' B6' C2' -31.42(13)
B3' C1' B6' B5' 105.83(15)
B3' C1' B6' B10' 66.42(18)
B3' C1' B6' B11' 3.29(19)
B3' C2' B6' C1' 33.06(14)
B3' C2' B6' B5' -3.5(2)
B3' C2' B6' B10' -66.21(18)
B3' C2' B6' B11' -106.92(17)
B3' C2' B7' B8' 39.98(13)
B3' C2' B7' B11' 143.04(16)
B3' C2' B7' B12' 102.24(16)
B3' C2' B11' B6' 106.84(16)
B3' C2' B11' B7' -36.43(16)
B3' C2' B11' B10' 66.83(18)
B3' C2' B11' B12' 4.6(2)
B3' B4' B5' C1' -34.74(13)
B3' B4' B5' B6' 0.8(2)
B3' B4' B5' B9' 100.63(16)
B3' B4' B5' B10' 63.12(18)
B3' B4' B8' B7' -37.72(14)
B3' B4' B8' B9' -137.99(15)
B3' B4' B8' B12' -100.86(16)
B3' B4' B9' B5' -101.13(15)
B3' B4' B9' B8' 37.34(14)
B3' B4' B9' B10' -63.75(18)
B3' B4' B9' B12' -0.39(19)
B3' B7' B8' B4' 37.73(14)
B3' B7' B8' B9' 100.68(16)
B3' B7' B8' B12' 137.76(16)
B3' B7' B11' C2' 32.78(14)
B3' B7' B11' B6' 0.2(2)
B3' B7' B11' B10' -62.66(19)
B3' B7' B11' B12' -100.11(17)
B3' B7' B12' B8' -37.41(14)
B3' B7' B12' B9' 0.04(19)
B3' B7' B12' B10' 64.04(18)
B3' B7' B12' B11' 101.32(16)
B3' B8' B9' B4' -37.49(14)
B3' B8' B9' B5' -0.2(2)
B3' B8' B9' B10' 63.13(19)
B3' B8' B9' B12' 100.55(16)
B3' B8' B12' B7' 37.69(14)
B3' B8' B12' B9' -100.47(16)
B3' B8' B12' B10' -62.69(19)
B3' B8' B12' B11' 0.9(2)
B4' C1' C2' B3' -39.93(13)
B4' C1' C2' B6' 106.09(15)
B4' C1' C2' B7' -1.59(19)
B4' C1' C2' B11' 67.62(17)
B4' C1' B3' C2' 136.54(15)
B4' C1' B3' B7' 102.08(16)
B4' C1' B3' B8' 38.97(14)
B4' C1' B5' B6' -140.24(15)
B4' C1' B5' B9' -38.80(14)
B4' C1' B5' B10' -101.47(16)
B4' C1' B6' C2' -99.12(15)
B4' C1' B6' B5' 38.13(14)
B4' C1' B6' B10' -1.28(19)
B4' C1' B6' B11' -64.41(18)
B4' B3' B7' C2' 95.73(15)
B4' B3' B7' B8' -37.99(14)
B4' B3' B7' B11' 63.02(18)
B4' B3' B7' B12' -0.28(18)
B4' B3' B8' B7' 137.75(15)
B4' B3' B8' B9' 37.32(14)
B4' B3' B8' B12' 100.13(16)
B4' B5' B6' C1' -34.91(13)
B4' B5' B6' C2' 1.47(19)
B4' B5' B6' B10' 100.44(16)
B4' B5' B6' B11' 62.49(18)
B4' B5' B9' B8' -37.22(14)
B4' B5' B9' B10' -138.07(16)
B4' B5' B9' B12' -101.11(17)
B4' B5' B10' B6' -100.42(15)
B4' B5' B10' B9' 37.20(14)
B4' B5' B10' B11' -62.81(18)
B4' B5' B10' B12' 0.45(19)
B4' B8' B9' B5' 37.26(14)
B4' B8' B9' B10' 100.61(16)
B4' B8' B9' B12' 138.03(16)
B4' B8' B12' B7' 100.97(16)
B4' B8' B12' B9' -37.19(14)
B4' B8' B12' B10' 0.6(2)
B4' B8' B12' B11' 64.20(19)
B4' B9' B10' B5' -37.52(14)
B4' B9' B10' B6' 0.5(2)
B4' B9' B10' B11' 63.90(19)
B4' B9' B10' B12' 101.12(17)
B4' B9' B12' B7' 0.22(19)
B4' B9' B12' B8' 37.59(14)
B4' B9' B12' B10' -100.56(16)
B4' B9' B12' B11' -62.97(18)
B5' C1' C2' B3' -106.72(15)
B5' C1' C2' B6' 39.29(13)
B5' C1' C2' B7' -68.38(17)
B5' C1' C2' B11' 0.83(18)
B5' C1' B3' C2' 99.06(15)
B5' C1' B3' B4' -37.48(14)
B5' C1' B3' B7' 64.60(18)
B5' C1' B3' B8' 1.49(19)
B5' C1' B4' B3' 141.11(15)
B5' C1' B4' B8' 102.36(16)
B5' C1' B4' B9' 39.38(14)
B5' C1' B6' C2' -137.25(15)
B5' C1' B6' B10' -39.41(14)
B5' C1' B6' B11' -102.54(16)
B5' B4' B8' B3' 100.54(16)
B5' B4' B8' B7' 62.82(18)
B5' B4' B8' B9' -37.45(14)
B5' B4' B8' B12' -0.3(2)
B5' B4' B9' B8' 138.48(15)
B5' B4' B9' B10' 37.38(14)
B5' B4' B9' B12' 100.74(16)
B5' B6' B10' B9' -37.83(14)
B5' B6' B10' B11' -138.03(15)
B5' B6' B10' B12' -100.75(16)
B5' B6' B11' C2' -95.60(15)
B5' B6' B11' B7' -63.20(19)
B5' B6' B11' B10' 37.95(14)
B5' B6' B11' B12' 0.61(19)
B5' B9' B10' B6' 38.01(14)
B5' B9' B10' B11' 101.42(16)
B5' B9' B10' B12' 138.64(16)
B5' B9' B12' B7' 63.85(18)
B5' B9' B12' B8' 101.22(16)
B5' B9' B12' B10' -36.92(14)
B5' B9' B12' B11' 0.7(2)
B5' B10' B11' C2' 1.95(19)
B5' B10' B11' B6' -37.74(14)
B5' B10' B11' B7' 62.86(19)
B5' B10' B11' B12' 100.43(16)
B5' B10' B12' B7' -64.07(18)
B5' B10' B12' B8' -0.6(2)
B5' B10' B12' B9' 36.94(14)
B5' B10' B12' B11' -101.18(16)
B6' C1' C2' B3' -146.02(15)
B6' C1' C2' B7' -107.67(16)
B6' C1' C2' B11' -38.47(14)
B6' C1' B3' C2' 31.31(13)
B6' C1' B3' B4' -105.23(15)
B6' C1' B3' B7' -3.15(19)
B6' C1' B3' B8' -66.26(17)
B6' C1' B4' B3' 103.31(16)
B6' C1' B4' B5' -37.80(14)
B6' C1' B4' B8' 64.56(18)
B6' C1' B4' B9' 1.58(19)
B6' C1' B5' B4' 140.24(15)
B6' C1' B5' B9' 101.43(16)
B6' C1' B5' B10' 38.77(13)
B6' C2' B3' C1' -33.25(14)
B6' C2' B3' B4' 3.9(2)
B6' C2' B3' B7' 106.92(17)
B6' C2' B3' B8' 66.41(19)
B6' C2' B7' B3' -106.96(16)
B6' C2' B7' B8' -66.98(18)
B6' C2' B7' B11' 36.08(15)
B6' C2' B7' B12' -4.7(2)
B6' C2' B11' B7' -143.27(16)
B6' C2' B11' B10' -40.01(13)
B6' C2' B11' B12' -102.20(16)
B6' B5' B9' B4' 100.83(15)
B6' B5' B9' B8' 63.61(18)
B6' B5' B9' B10' -37.24(14)
B6' B5' B9' B12' -0.28(19)
B6' B5' B10' B9' 137.63(15)
B6' B5' B10' B11' 37.62(14)
B6' B5' B10' B12' 100.87(16)
B6' B10' B11' C2' 39.70(13)
B6' B10' B11' B7' 100.60(16)
B6' B10' B11' B12' 138.18(15)
B6' B10' B12' B7' -0.3(2)
B6' B10' B12' B8' 63.13(19)
B6' B10' B12' B9' 100.71(16)
B6' B10' B12' B11' -37.40(14)
B6' B11' B12' B7' -101.29(16)
B6' B11' B12' B8' -64.41(19)
B6' B11' B12' B9' -0.8(2)
B6' B11' B12' B10' 37.01(14)
B7' C2' B3' C1' -140.17(15)
B7' C2' B3' B4' -103.00(16)
B7' C2' B3' B8' -40.50(14)
B7' C2' B6' C1' 103.84(16)
B7' C2' B6' B5' 67.33(18)
B7' C2' B6' B10' 4.6(2)
B7' C2' B6' B11' -36.14(15)
B7' C2' B11' B6' 143.27(16)
B7' C2' B11' B10' 103.26(16)
B7' C2' B11' B12' 41.08(14)
B7' B3' B4' C1' -97.76(15)
B7' B3' B4' B5' -63.38(18)
B7' B3' B4' B8' 38.06(14)
B7' B3' B4' B9' 0.42(18)
B7' B3' B8' B4' -137.75(15)
B7' B3' B8' B9' -100.44(16)
B7' B3' B8' B12' -37.62(14)
B7' B8' B9' B4' -100.79(16)
B7' B8' B9' B5' -63.53(18)
B7' B8' B9' B10' -0.2(2)
B7' B8' B9' B12' 37.24(14)
B7' B8' B12' B9' -138.16(16)
B7' B8' B12' B10' -100.38(16)
B7' B8' B12' B11' -36.77(14)
B7' B11' B12' B8' 36.87(15)
B7' B11' B12' B9' 100.50(17)
B7' B11' B12' B10' 138.30(16)
B8' B3' B4' C1' -135.82(15)
B8' B3' B4' B5' -101.43(16)
B8' B3' B4' B9' -37.64(14)
B8' B3' B7' C2' 133.72(15)
B8' B3' B7' B11' 101.01(17)
B8' B3' B7' B12' 37.71(14)
B8' B4' B5' C1' -97.94(15)
B8' B4' B5' B6' -62.43(18)
B8' B4' B5' B9' 37.43(14)
B8' B4' B5' B10' -0.08(19)
B8' B4' B9' B5' -138.48(15)
B8' B4' B9' B10' -101.09(16)
B8' B4' B9' B12' -37.73(14)
B8' B7' B11' C2' 95.80(16)
B8' B7' B11' B6' 63.26(19)
B8' B7' B11' B10' 0.4(2)
B8' B7' B11' B12' -37.09(15)
B8' B7' B12' B9' 37.45(14)
B8' B7' B12' B10' 101.45(17)
B8' B7' B12' B11' 138.73(16)
B8' B9' B10' B5' -101.01(16)
B8' B9' B10' B6' -63.00(19)
B8' B9' B10' B11' 0.4(2)
B8' B9' B10' B12' 37.62(15)
B8' B9' B12' B7' -37.37(14)
B8' B9' B12' B10' -138.15(16)
B8' B9' B12' B11' -100.56(16)
B9' B4' B5' C1' -135.37(15)
B9' B4' B5' B6' -99.86(16)
B9' B4' B5' B10' -37.51(14)
B9' B4' B8' B3' 137.99(15)
B9' B4' B8' B7' 100.27(16)
B9' B4' B8' B12' 37.13(14)
B9' B5' B6' C1' -97.61(15)
B9' B5' B6' C2' -61.23(17)
B9' B5' B6' B10' 37.74(14)
B9' B5' B6' B11' -0.20(19)
B9' B5' B10' B6' -137.63(15)
B9' B5' B10' B11' -100.01(16)
B9' B5' B10' B12' -36.75(14)
B9' B8' B12' B7' 138.16(16)
B9' B8' B12' B10' 37.78(14)
B9' B8' B12' B11' 101.39(17)
B9' B10' B11' C2' -61.38(18)
B9' B10' B11' B6' -101.07(16)
B9' B10' B11' B7' -0.5(2)
B9' B10' B11' B12' 37.10(14)
B9' B10' B12' B7' -101.01(16)
B9' B10' B12' B8' -37.58(14)
B9' B10' B12' B11' -138.12(16)
B10' B5' B6' C1' -135.36(15)
B10' B5' B6' C2' -98.98(15)
B10' B5' B6' B11' -37.95(14)
B10' B5' B9' B4' 138.07(16)
B10' B5' B9' B8' 100.85(16)
B10' B5' B9' B12' 36.96(14)
B10' B6' B11' C2' -133.55(15)
B10' B6' B11' B7' -101.15(16)
B10' B6' B11' B12' -37.34(14)
B10' B9' B12' B7' 100.78(16)
B10' B9' B12' B8' 138.15(16)
B10' B9' B12' B11' 37.59(14)
B10' B11' B12' B7' -138.30(16)
B10' B11' B12' B8' -101.43(17)
B10' B11' B12' B9' -37.80(15)
B11' C2' B3' C1' -103.77(16)
B11' C2' B3' B4' -66.60(19)
B11' C2' B3' B7' 36.40(16)
B11' C2' B3' B8' -4.1(2)
B11' C2' B6' C1' 139.98(14)
B11' C2' B6' B5' 103.47(16)
B11' C2' B6' B10' 40.72(14)
B11' C2' B7' B3' -143.04(16)
B11' C2' B7' B8' -103.06(16)
B11' C2' B7' B12' -40.79(14)
B11' B6' B10' B5' 138.03(15)
B11' B6' B10' B9' 100.20(16)
B11' B6' B10' B12' 37.28(14)
B11' B7' B8' B3' -100.79(16)
B11' B7' B8' B4' -63.06(18)
B11' B7' B8' B9' -0.1(2)
B11' B7' B8' B12' 36.97(15)
B11' B7' B12' B8' -138.73(16)
B11' B7' B12' B9' -101.28(17)
B11' B7' B12' B10' -37.28(15)
B11' B10' B12' B7' 37.11(15)
B11' B10' B12' B8' 100.53(17)
B11' B10' B12' B9' 138.12(16)
B12' B7' B8' B3' -137.76(16)
B12' B7' B8' B4' -100.03(16)
B12' B7' B8' B9' -37.08(14)
B12' B7' B11' C2' 132.89(16)
B12' B7' B11' B6' 100.34(17)
B12' B7' B11' B10' 37.45(15)
B12' B8' B9' B4' -138.03(16)
B12' B8' B9' B5' -100.77(16)
B12' B8' B9' B10' -37.42(15)
B12' B9' B10' B5' -138.64(16)
B12' B9' B10' B6' -100.63(17)
B12' B9' B10' B11' -37.22(15)
B12' B10' B11' C2' -98.48(15)
B12' B10' B11' B6' -138.18(15)
B12' B10' B11' B7' -37.58(15)
C4 C1 B5 B6 -137.42(15)
C4 C1 B5 B9 -34.58(14)
C4 C1 B5 B10 -98.16(15)
C4 C1 B6 B5 42.06(15)
C4 C1 B6 B10 2.84(19)
C4 C1 B6 B11 -60.54(18)
C4 C1 B6 B2 -95.82(16)
C4 C1 C1' C2' -50.3(2)
C4 C1 C1' B3' 19.2(2)
C4 C1 C1' B4' 92.2(2)
C4 C1 C1' B5' 168.16(15)
C4 C1 C1' B6' -119.28(17)
C4 C1 B2 Ni3 -45.45(10)
C4 C1 B2 B6 108.97(14)
C4 C1 B2 B7 7.76(17)
C4 C1 B2 B11 72.09(16)
C4 B5 B6 C1 -35.33(12)
C4 B5 B6 B10 100.11(15)
C4 B5 B6 B11 60.59(16)
C4 B5 B6 B2 -0.85(18)
C4 B5 B9 B8 -33.96(14)
C4 B5 B9 B10 -133.89(15)
C4 B5 B9 B12 -98.68(15)
C4 B5 B10 B6 -97.59(15)
C4 B5 B10 B9 39.91(13)
C4 B5 B10 B11 -58.70(17)
C4 B5 B10 B12 4.63(19)
C4 B8 B9 B5 34.31(14)
C4 B8 B9 B10 97.50(16)
C4 B8 B9 B12 133.33(15)
C4 B8 B12 B7 96.82(15)
C4 B8 B12 B9 -40.48(14)
C4 B8 B12 B10 -4.09(19)
C4 B8 B12 B11 59.91(18)
C4 B9 B10 B5 -41.00(13)
C4 B9 B10 B6 -3.21(19)
C4 B9 B10 B11 59.90(18)
C4 B9 B10 B12 99.60(15)
C4 B9 B12 B7 3.60(18)
C4 B9 B12 B8 41.09(13)
C4 B9 B12 B10 -99.14(15)
C4 B9 B12 B11 -58.81(17)
B2 C1 B5 B6 -40.86(15)
B2 C1 B5 B9 61.99(18)
B2 C1 B5 B10 -1.59(19)
B2 C1 B5 C4 96.57(16)
B2 C1 B6 B5 137.88(16)
B2 C1 B6 B10 98.66(16)
B2 C1 B6 B11 35.28(14)
B2 C1 C1' C2' 172.65(14)
B2 C1 C1' B3' -117.86(17)
B2 C1 C1' B4' -44.8(2)
B2 C1 C1' B5' 31.1(2)
B2 C1 C1' B6' 103.66(17)
B2 C1 C4 Ni3 45.37(10)
B2 C1 C4 B5 -108.37(15)
B2 C1 C4 B8 -8.45(17)
B2 C1 C4 B9 -72.92(16)
B2 B6 B10 B5 96.11(14)
B2 B6 B10 B9 58.14(18)
B2 B6 B10 B11 -40.11(13)
B2 B6 B10 B12 -4.88(19)
B2 B6 B11 B7 34.36(15)
B2 B6 B11 B10 133.79(15)
B2 B6 B11 B12 99.08(15)
B2 B7 B8 Ni3 -54.63(10)
B2 B7 B8 B9 61.10(17)
B2 B7 B8 B12 98.95(14)
B2 B7 B8 C4 -0.81(16)
B2 B7 B11 B6 -33.95(14)
B2 B7 B11 B10 -97.11(16)
B2 B7 B11 B12 -132.78(16)
B2 B7 B12 B8 -97.67(15)
B2 B7 B12 B9 -59.87(17)
B2 B7 B12 B10 4.40(19)
B2 B7 B12 B11 40.44(13)
B2 B11 B12 B7 -42.29(14)
B2 B11 B12 B8 -5.46(19)
B2 B11 B12 B9 57.47(17)
B2 B11 B12 B10 97.98(16)

loop_
_publcif_info_exptl_table_extra_item
sin_theta_over_lambda_max
